data_5000155
loop_
_publ_author_name
'Boese, Roland'
'Bl\"aser, Dieter'
'Nussbaumer, Michael'
'Krygowski, Tadeusz Marek'

_publ_section_title
;
 Low temperature crystal and molecular structure of nitrobenzene
;
_journal_issue 5
_journal_name_full 'Structural Chemistry'
_journal_page_first 363
_journal_page_last 368
_journal_paper_doi 10.1007/BF00678559
_journal_volume 3
_journal_year 1992
_chemical_formula_sum 'C6 H5 N O2'
_space_group_IT_number 14
_symmetry_cell_setting monoclinic
_symmetry_space_group_name_Hall '-P 2ybc'
_symmetry_space_group_name_H-M 'P 1 21/c 1'
_cell_angle_alpha 90
_cell_angle_beta 94.984(6)
_cell_angle_gamma 90
_cell_formula_units_Z 4
_cell_length_a 3.8014(3)
_cell_length_b 11.6153(10)
_cell_length_c 12.9843(12)
_cod_original_sg_symbol_H-M 'P 21/c'
_cod_original_formula_sum 'C6 H5 N1 O2'
_cod_database_code 5000155

loop_
_symmetry_equiv_pos_site_id
_symmetry_equiv_pos_as_xyz
1 x,y,z
2 -x,1/2+y,1/2-z
3 -x,-y,-z
4 x,-1/2-y,-1/2+z

loop_
_atom_site_label
_atom_site_type_symbol
_atom_site_fract_x
_atom_site_fract_y
_atom_site_fract_z
N1 N 0.41130 0.41008 0.18982
O1 O 0.51824 0.38962 0.27948
O2 O 0.45359 0.50329 0.14791
C1 C 0.22317 0.31881 0.12979
C2 C 0.11384 0.34013 0.02704
H1 H 0.16204 0.40845 -0.00193
C3 C -0.06453 0.25374 -0.02912
H2 H -0.15940 0.26792 -0.10476
C4 C -0.12849 0.14892 0.01717
H3 H -0.25548 0.09074 -0.02239
C5 C -0.01252 0.12918 0.11987
H4 H -0.04690 0.05789 0.15269
C6 C 0.16596 0.21446 0.17759
H5 H 0.24666 0.20005 0.24615

loop_
_atom_type_symbol
_atom_type_radius_bond
C 0.68
H 0.23
N 0.68
O 0.68
